data_2208310
loop_
_publ_author_name
'Ustaba\,s, Re\,sat'
'\,Coruh, Ufuk'
'Akdemir, Nesuhi'
'A\~gar, Erbil'
'Kalkan, H\"useyin'

_publ_section_title
;
 4-(2-Naphthoxy)phthalonitrile
;
_journal_coeditor_code DN6305
_journal_issue 3
_journal_name_full 'Acta Crystallographica Section E'
_journal_page_first o999
_journal_page_last o1000
_journal_paper_doi 10.1107/S1600536806004168
_journal_volume 62
_journal_year 2006
_chemical_formula_iupac 'C18 H10 N2 O'
_chemical_formula_moiety 'C18 H10 N2 O'
_chemical_formula_sum 'C18 H10 N2 O'
_chemical_formula_weight 270.28
_chemical_name_systematic
;
4-(2-Naphthoxy)phthalonitrile
;
_space_group_IT_number 61
_symmetry_cell_setting orthorhombic
_symmetry_space_group_name_Hall '-P 2ac 2ab'
_symmetry_space_group_name_H-M 'P b c a'
_atom_sites_solution_hydrogens geom
_atom_sites_solution_primary direct
_atom_sites_solution_secondary difmap
_cell_angle_alpha 90.00
_cell_angle_beta 90.00
_cell_angle_gamma 90.00
_cell_formula_units_Z 8
_cell_length_a 8.1630(7)
_cell_length_b 29.3272(9)
_cell_length_c 11.436(3)
_cell_measurement_reflns_used 1187
_cell_measurement_temperature 293(2)
_cell_measurement_theta_max 29.18
_cell_measurement_theta_min 2.26
_cell_volume 2737.8(8)
_computing_cell_refinement X-AREA
_computing_data_collection 'X-AREA (Stoe & Cie, 2002)'
_computing_data_reduction 'X-RED32 (Stoe & Cie, 2002)'
_computing_molecular_graphics
;
ORTEP-3 for Windows (Farrugia, 1997) and CAMERON (Watkin <i>et al.</i>,
1993)
;
_computing_publication_material 'WinGX (Farrugia, 1999)'
_computing_structure_refinement 'SHELXL97 (Sheldrick, 1997a)'
_computing_structure_solution 'SHELXS97 (Sheldrick, 1997a)'
_diffrn_ambient_temperature 293(2)
_diffrn_detector_area_resol_mean 6.67
_diffrn_measured_fraction_theta_full 0.975
_diffrn_measured_fraction_theta_max 0.975
_diffrn_measurement_device_type 'Stoe IPDS-2'
_diffrn_measurement_method 'rotation method'
_diffrn_radiation_monochromator graphite
_diffrn_radiation_source 'fine-focus sealed tube'
_diffrn_radiation_type MoK\a
_diffrn_radiation_wavelength 0.71073
_diffrn_reflns_av_R_equivalents 0.0000
_diffrn_reflns_av_sigmaI/netI 0.0710
_diffrn_reflns_limit_h_max 0
_diffrn_reflns_limit_h_min -11
_diffrn_reflns_limit_k_max 40
_diffrn_reflns_limit_k_min 0
_diffrn_reflns_limit_l_max 15
_diffrn_reflns_limit_l_min 0
_diffrn_reflns_number 3710
_diffrn_reflns_theta_full 29.47
_diffrn_reflns_theta_max 29.18
_diffrn_reflns_theta_min 2.26
_diffrn_standards_number 0
_exptl_absorpt_coefficient_mu 0.083
_exptl_absorpt_correction_T_max 0.9875
_exptl_absorpt_correction_T_min 0.9487
_exptl_absorpt_correction_type integration
_exptl_absorpt_process_details '(X-RED32; Stoe & Cie, 2002)'
_exptl_crystal_colour colourless
_exptl_crystal_density_diffrn 1.311
_exptl_crystal_density_method 'not measured'
_exptl_crystal_description tabular
_exptl_crystal_F_000 1120
_exptl_crystal_size_max 0.600
_exptl_crystal_size_mid 0.483
_exptl_crystal_size_min 0.150
_refine_diff_density_max 0.155
_refine_diff_density_min -0.131
_refine_ls_extinction_method none
_refine_ls_goodness_of_fit_ref 0.632
_refine_ls_hydrogen_treatment constr
_refine_ls_matrix_type full
_refine_ls_number_parameters 190
_refine_ls_number_reflns 3710
_refine_ls_number_restraints 0
_refine_ls_restrained_S_all 0.632
_refine_ls_R_factor_all 0.1274
_refine_ls_R_factor_gt 0.0442
_refine_ls_shift/su_max 0.001
_refine_ls_shift/su_mean 0.000
_refine_ls_structure_factor_coef Fsqd
_refine_ls_weighting_details 'calc w = 1/[\s^2^(Fo^2^)+(0.061P)^2^] where P=(Fo^2^+2Fc^2^)/3'
_refine_ls_weighting_scheme calc
_refine_ls_wR_factor_gt 0.0995
_refine_ls_wR_factor_ref 0.1117
_reflns_number_gt 1187
_reflns_number_total 3710
_reflns_threshold_expression I>2\s(I)
_cod_data_source_file dn6305.cif
_cod_data_source_block I
_cod_depositor_comments
;
 Marking atoms 'CG1' and 'CG2' as dummy atoms.

 Antanas Vaitkus,
 2017-02-20
;
_cod_original_cell_volume 2737.9(8)
_cod_original_sg_symbol_Hall '-p 2ac 2ab'
_cod_database_code 2208310
_cod_database_fobs_code 2208310

loop_
_symmetry_equiv_pos_as_xyz
'x, y, z'
'-x+1/2, -y, z+1/2'
'x+1/2, -y+1/2, -z'
'-x, y+1/2, -z+1/2'
'-x, -y, -z'
'x-1/2, y, -z-1/2'
'-x-1/2, y-1/2, z'
'x, -y-1/2, z-1/2'

loop_
_atom_site_type_symbol
_atom_site_label
_atom_site_fract_x
_atom_site_fract_y
_atom_site_fract_z
_atom_site_U_iso_or_equiv
_atom_site_adp_type
_atom_site_calc_flag
_atom_site_refinement_flags
_atom_site_occupancy
C C18 0.1783(2) 0.73799(6) 0.78535(14) 0.0564(5) Uani d . 1
H H18 0.1274 0.7288 0.7165 0.068 Uiso calc R 1
O O 0.30665(18) 0.66618(4) 0.79508(11) 0.0773(4) Uani d . 1
C C9 0.2725(2) 0.70828(6) 0.84734(15) 0.0577(5) Uani d . 1
C C17 0.15877(19) 0.78360(6) 0.82764(14) 0.0491(4) Uani d . 1
C C11 0.3279(2) 0.76358(7) 0.99330(16) 0.0644(5) Uani d . 1
H H11 0.3776 0.7716 1.0635 0.077 Uiso calc R 1
C C8 0.3434(2) 0.54670(6) 0.85871(16) 0.0581(5) Uani d . 1
C C7 0.3628(2) 0.58893(6) 0.80751(16) 0.0635(5) Uani d . 1
H H7 0.4273 0.5922 0.7410 0.076 Uiso calc R 1
C C12 0.2363(2) 0.79600(6) 0.93273(15) 0.0538(4) Uani d . 1
C C4 0.1712(2) 0.57991(7) 1.00506(17) 0.0705(5) Uani d . 1
H H4 0.1070 0.5769 1.0718 0.085 Uiso calc R 1
C C6 0.2855(2) 0.62638(6) 0.85595(15) 0.0600(5) Uani d . 1
C C3 0.2474(2) 0.54193(6) 0.95782(16) 0.0617(5) Uani d . 1
C C10 0.3459(2) 0.72079(7) 0.95183(16) 0.0649(5) Uani d . 1
H H10 0.4076 0.6997 0.9934 0.078 Uiso calc R 1
C C13 0.2177(2) 0.84215(6) 0.97361(18) 0.0693(5) Uani d . 1
H H13 0.2688 0.8515 1.0422 0.083 Uiso calc R 1
C C5 0.1900(2) 0.62206(7) 0.95401(16) 0.0672(5) Uani d . 1
H H5 0.1383 0.6475 0.9858 0.081 Uiso calc R 1
C C2 0.2242(3) 0.49740(8) 1.00933(19) 0.0730(6) Uani d . 1
C C1 0.4241(3) 0.50732(7) 0.80918(17) 0.0692(5) Uani d . 1
C C16 0.0654(2) 0.81569(7) 0.76636(17) 0.0700(5) Uani d . 1
H H16 0.0148 0.8075 0.6966 0.084 Uiso calc R 1
N N1 0.4903(3) 0.47664(6) 0.77013(17) 0.0913(6) Uani d . 1
N N2 0.2070(3) 0.46224(6) 1.05053(17) 0.0959(6) Uani d . 1
C C14 0.1251(3) 0.87178(7) 0.9112(2) 0.0790(6) Uani d . 1
H H14 0.1128 0.9015 0.9381 0.095 Uiso calc R 1
C C15 0.0482(3) 0.85884(7) 0.8081(2) 0.0826(6) Uani d . 1
H H15 -0.0155 0.8798 0.7674 0.099 Uiso calc R 1
. CG2 0.2533 0.7517 0.8897 0.010 Uiso dum P .
. CG1 0.1419 0.8280 0.8699 0.010 Uiso dum P .

loop_
_atom_site_aniso_label
_atom_site_aniso_U_11
_atom_site_aniso_U_22
_atom_site_aniso_U_33
_atom_site_aniso_U_12
_atom_site_aniso_U_13
_atom_site_aniso_U_23
C18 0.0586(10) 0.0638(12) 0.0467(10) -0.0092(9) 0.0004(9) -0.0019(8)
O 0.1146(11) 0.0541(9) 0.0633(8) 0.0089(7) 0.0195(8) -0.0010(6)
C9 0.0662(12) 0.0538(10) 0.0531(11) -0.0006(9) 0.0061(9) -0.0018(8)
C17 0.0474(9) 0.0533(10) 0.0466(9) -0.0048(8) -0.0005(8) 0.0042(8)
C11 0.0609(11) 0.0797(14) 0.0527(11) -0.0082(10) -0.0029(9) -0.0020(10)
C8 0.0628(12) 0.0543(11) 0.0574(11) 0.0004(9) -0.0010(9) -0.0057(8)
C7 0.0745(13) 0.0606(13) 0.0555(11) 0.0003(9) 0.0102(10) -0.0033(9)
C12 0.0470(10) 0.0653(12) 0.0492(10) -0.0073(8) 0.0053(8) 0.0022(8)
C4 0.0801(13) 0.0670(13) 0.0644(12) -0.0057(11) 0.0179(11) -0.0033(10)
C6 0.0670(12) 0.0548(11) 0.0581(11) -0.0004(9) 0.0011(10) -0.0017(9)
C3 0.0715(12) 0.0547(11) 0.0590(12) -0.0076(9) 0.0008(10) -0.0020(9)
C10 0.0617(12) 0.0754(14) 0.0574(12) 0.0053(9) -0.0061(10) 0.0045(10)
C13 0.0754(13) 0.0616(13) 0.0709(13) -0.0145(10) 0.0029(11) -0.0105(10)
C5 0.0728(13) 0.0623(12) 0.0666(12) 0.0038(10) 0.0132(10) -0.0048(10)
C2 0.0838(15) 0.0679(14) 0.0672(13) -0.0044(11) 0.0107(11) -0.0036(10)
C1 0.0809(14) 0.0596(12) 0.0669(13) 0.0012(10) 0.0051(11) 0.0000(10)
C16 0.0725(13) 0.0707(13) 0.0669(13) -0.0053(10) -0.0087(10) 0.0115(10)
N1 0.1123(14) 0.0645(12) 0.0970(15) 0.0141(11) 0.0101(12) -0.0042(10)
N2 0.1339(18) 0.0644(13) 0.0894(14) -0.0051(11) 0.0222(13) 0.0081(10)
C14 0.0911(15) 0.0531(13) 0.0930(16) -0.0081(11) 0.0040(13) -0.0001(11)
C15 0.0916(16) 0.0640(14) 0.0921(16) 0.0019(11) -0.0001(13) 0.0090(12)

loop_
_atom_type_symbol
_atom_type_description
_atom_type_scat_dispersion_real
_atom_type_scat_dispersion_imag
_atom_type_scat_source
C C 0.0033 0.0016 'International Tables Vol C Tables 4.2.6.8 and 6.1.1.4'
H H 0.0000 0.0000 'International Tables Vol C Tables 4.2.6.8 and 6.1.1.4'
N N 0.0061 0.0033 'International Tables Vol C Tables 4.2.6.8 and 6.1.1.4'
O O 0.0106 0.0060 'International Tables Vol C Tables 4.2.6.8 and 6.1.1.4'

loop_
_geom_angle_atom_site_label_1
_geom_angle_atom_site_label_2
_geom_angle_atom_site_label_3
_geom_angle
C9 C18 C17 119.02(16)
C9 C18 H18 120.5
C17 C18 H18 120.5
C6 O C9 120.63(14)
C18 C9 C10 121.58(18)
C18 C9 O 117.06(16)
C10 C9 O 121.02(17)
C16 C17 C12 119.96(17)
C16 C17 C18 121.33(17)
C12 C17 C18 118.71(15)
C10 C11 C12 121.19(18)
C10 C11 H11 119.4
C12 C11 H11 119.4
C7 C8 C3 120.20(17)
C7 C8 C1 119.94(18)
C3 C8 C1 119.85(17)
C8 C7 C6 119.40(18)
C8 C7 H7 120.3
C6 C7 H7 120.3
C11 C12 C17 119.33(17)
C11 C12 C13 122.43(17)
C17 C12 C13 118.24(17)
C5 C4 C3 120.45(18)
C5 C4 H4 119.8
C3 C4 H4 119.8
O C6 C5 124.45(17)
O C6 C7 114.57(16)
C5 C6 C7 120.91(18)
C8 C3 C4 119.47(17)
C8 C3 C2 119.93(17)
C4 C3 C2 120.58(18)
C11 C10 C9 120.15(18)
C11 C10 H10 119.9
C9 C10 H10 119.9
C14 C13 C12 119.39(19)
C14 C13 H13 120.3
C12 C13 H13 120.3
C6 C5 C4 119.56(18)
C6 C5 H5 120.2
C4 C5 H5 120.2
N2 C2 C3 179.5(3)
N1 C1 C8 178.8(2)
C15 C16 C17 120.42(19)
C15 C16 H16 119.8
C17 C16 H16 119.8
C13 C14 C15 121.6(2)
C13 C14 H14 119.2
C15 C14 H14 119.2
C16 C15 C14 120.4(2)
C16 C15 H15 119.8
C14 C15 H15 119.8

loop_
_geom_bond_atom_site_label_1
_geom_bond_atom_site_label_2
_geom_bond_distance
C18 C9 1.361(2)
C18 C17 1.431(2)
C18 H18 0.9300
O C6 1.370(2)
O C9 1.400(2)
C9 C10 1.386(3)
C17 C16 1.399(2)
C17 C12 1.406(2)
C11 C10 1.350(3)
C11 C12 1.394(3)
C11 H11 0.9300
C8 C7 1.379(2)
C8 C3 1.385(3)
C8 C1 1.445(3)
C7 C6 1.382(2)
C7 H7 0.9300
C12 C13 1.440(2)
C4 C5 1.376(3)
C4 C3 1.385(3)
C4 H4 0.9300
C6 C5 1.372(2)
C3 C2 1.445(3)
C10 H10 0.9300
C13 C14 1.355(3)
C13 H13 0.9300
C5 H5 0.9300
C2 N2 1.142(2)
C1 N1 1.141(2)
C16 C15 1.360(3)
C16 H16 0.9300
C14 C15 1.389(3)
C14 H14 0.9300
C15 H15 0.9300

loop_
_geom_hbond_atom_site_label_D
_geom_hbond_atom_site_label_H
_geom_hbond_atom_site_label_A
_geom_hbond_site_symmetry_A
_geom_hbond_distance_DH
_geom_hbond_distance_HA
_geom_hbond_distance_DA
_geom_hbond_angle_DHA
C14 H14 N2 7_665 0.93 2.64 3.384(3) 137
C10 H10 Cg1 3_567 0.93 2.60 3.4703(19) 156
C16 H16 Cg2 6_557 0.93 2.86 3.633(2) 141
